data_4126682
loop_
_publ_author_name
'Arlow, Sophie I.'
'Hartwig, John F.'

_publ_section_title
;
 Synthesis, Characterization, and Reactivity of Palladium Fluoroenolate
 Complexes.
;
_journal_name_full 'Journal of the American Chemical Society'
_journal_paper_doi 10.1021/jacs.7b09949
_journal_year 2017
_chemical_formula_sum 'C92 H88 F2 Fe2 O5 P4 Pd2'
_chemical_formula_weight 1760.00
_chemical_name_common SIA-VI-191
_chemical_name_systematic hartwig139
_space_group.centring_type C

_space_group_crystal_system monoclinic
_space_group_IT_number 15
_space_group_name_Hall '-C 2yc'
_space_group_name_H-M_alt 'C 1 2/c 1'
_symmetry_space_group_name_Hall '-C 2yc'
_symmetry_space_group_name_H-M 'C 1 2/c 1'
_atom_sites_solution_hydrogens geom
_atom_sites_solution_primary iterative
_atom_sites_solution_secondary difmap
_audit_creation_method SHELXL-2014/7
_cell_angle_alpha 90
_cell_angle_beta 112.599(2)
_cell_angle_gamma 90
_cell_formula_units_Z 4
_cell_length_a 43.7168(17)
_cell_length_b 11.0409(4)
_cell_length_c 17.2876(7)
_cell_measurement_reflns_used 9938
_cell_measurement_temperature 100(2)
_cell_measurement_theta_max 25.37
_cell_measurement_theta_min 2.36
_cell_volume 7703.6(5)
_computing_cell_refinement 'Bruker SAINT'
_computing_data_collection 'Bruker APEX2'
_computing_data_reduction 'Bruker SAINT'
_computing_molecular_graphics ORTEP-32
_computing_publication_material WinGX
_computing_structure_refinement SHELXL-2014
_computing_structure_solution SHELXT-2014
_diffrn_ambient_temperature 100(2)
_diffrn_detector_area_resol_mean 8.366
_diffrn_measured_fraction_theta_full 1.000
_diffrn_measured_fraction_theta_max 0.997
_diffrn_measurement_device_type 'Bruker APEX-II CCD'
_diffrn_measurement_method '\f and \w scans'
_diffrn_radiation_type MoK\a
_diffrn_radiation_wavelength 0.71073
_diffrn_reflns_av_R_equivalents 0.0383
_diffrn_reflns_av_unetI/netI 0.0185
_diffrn_reflns_Laue_measured_fraction_full 1.000
_diffrn_reflns_Laue_measured_fraction_max 0.997
_diffrn_reflns_limit_h_max 52
_diffrn_reflns_limit_h_min -50
_diffrn_reflns_limit_k_max 13
_diffrn_reflns_limit_k_min -13
_diffrn_reflns_limit_l_max 20
_diffrn_reflns_limit_l_min -20
_diffrn_reflns_number 100894
_diffrn_reflns_point_group_measured_fraction_full 1.000
_diffrn_reflns_point_group_measured_fraction_max 0.997
_diffrn_reflns_theta_full 25.000
_diffrn_reflns_theta_max 25.395
_diffrn_reflns_theta_min 1.009
_diffrn_source 'microfocus sealed tube'
_exptl_absorpt_coefficient_mu 0.972
_exptl_absorpt_correction_T_max 0.928
_exptl_absorpt_correction_T_min 0.861
_exptl_absorpt_correction_type multi-scan
_exptl_absorpt_process_details SADABS
_exptl_crystal_colour yellow
_exptl_crystal_density_diffrn 1.518
_exptl_crystal_description plate
_exptl_crystal_F_000 3608
_exptl_crystal_size_max 0.060
_exptl_crystal_size_mid 0.050
_exptl_crystal_size_min 0.030
_refine_diff_density_max 1.274
_refine_diff_density_min -0.490
_refine_diff_density_rms 0.075
_refine_ls_extinction_method none
_refine_ls_goodness_of_fit_ref 1.089
_refine_ls_hydrogen_treatment constr
_refine_ls_matrix_type full
_refine_ls_number_parameters 495
_refine_ls_number_reflns 7079
_refine_ls_number_restraints 0
_refine_ls_restrained_S_all 1.089
_refine_ls_R_factor_all 0.0338
_refine_ls_R_factor_gt 0.0300
_refine_ls_shift/su_max 0.002
_refine_ls_shift/su_mean 0.000
_refine_ls_structure_factor_coef Fsqd
_refine_ls_weighting_details 'w=1/[\s^2^(Fo^2^)+(0.0236P)^2^+28.7450P] where P=(Fo^2^+2Fc^2^)/3'
_refine_ls_weighting_scheme calc
_refine_ls_wR_factor_gt 0.0658
_refine_ls_wR_factor_ref 0.0681
_reflns_Friedel_coverage 0.000
_reflns_number_gt 6422
_reflns_number_total 7079
_reflns_threshold_expression 'I > 2\s(I)'
_cod_data_source_file ja7b09949_si_003.cif
_cod_data_source_block hartwig139
_cod_depositor_comments
;
The following automatic conversions were performed:

'_space_group.centring_type' value 'C-centered' was replaced with the
value 'C' as specified in the replacement file
'/home/antanas/src/cod-tools/trunk/data/replacement-values/replacement_values.lst'.

Automatic conversion script
Id: cif_fix_values 5642 2017-10-24 12:04:52Z antanas 
;
_cod_database_code 4126682
_shelx_shelxl_version_number 2014/7
_shelx_space_group_comment
; 
The symmetry employed for this shelxl refinement is uniquely defined 
by the following loop, which should always be used as a source of 
symmetry information in preference to the above space-group names. 
They are only intended as comments. 
;
_shelx_estimated_absorpt_t_min 0.944
_shelx_estimated_absorpt_t_max 0.971

loop_
_space_group_symop_operation_xyz
'x, y, z'
'-x, y, -z+1/2'
'x+1/2, y+1/2, z'
'-x+1/2, y+1/2, -z+1/2'
'-x, -y, -z'
'x, -y, z-1/2'
'-x+1/2, -y+1/2, -z'
'x+1/2, -y+1/2, z-1/2'

loop_
_atom_site_label
_atom_site_type_symbol
_atom_site_fract_x
_atom_site_fract_y
_atom_site_fract_z
_atom_site_U_iso_or_equiv
_atom_site_adp_type
_atom_site_occupancy
_atom_site_site_symmetry_order
_atom_site_calc_flag
_atom_site_refinement_flags_posn
_atom_site_refinement_flags_adp
_atom_site_refinement_flags_occupancy
_atom_site_disorder_assembly
_atom_site_disorder_group
C1 C 0.39182(6) 0.6375(2) 0.45574(16) 0.0181(5) Uani 1 1 d . . . . .
C2 C 0.41012(6) 0.6338(2) 0.54215(17) 0.0230(6) Uani 1 1 d . . . . .
H2 H 0.4078 0.6976 0.5763 0.028 Uiso 1 1 calc R U . . .
C3 C 0.43173(7) 0.5387(3) 0.57931(19) 0.0317(7) Uani 1 1 d . . . . .
H3 H 0.4440 0.5384 0.6381 0.038 Uiso 1 1 calc R U . . .
C4 C 0.43539(7) 0.4452(3) 0.5309(2) 0.0358(8) Uani 1 1 d . . . . .
H4 H 0.4499 0.3796 0.5562 0.043 Uiso 1 1 calc R U . . .
C5 C 0.41782(7) 0.4474(3) 0.4450(2) 0.0332(7) Uani 1 1 d . . . . .
H5 H 0.4204 0.3834 0.4113 0.040 Uiso 1 1 calc R U . . .
C6 C 0.39631(6) 0.5430(2) 0.40760(18) 0.0237(6) Uani 1 1 d . . . . .
H6 H 0.3846 0.5437 0.3486 0.028 Uiso 1 1 calc R U . . .
C7 C 0.42555(6) 0.9587(2) 0.48943(15) 0.0151(5) Uani 1 1 d . . . . .
C8 C 0.41362(6) 0.9570(2) 0.55316(15) 0.0184(5) Uani 1 1 d . . . . .
H8 H 0.3932 0.9176 0.5445 0.022 Uiso 1 1 calc R U . . .
C9 C 0.43125(6) 1.0123(2) 0.62954(16) 0.0238(6) Uani 1 1 d . . . . .
H9 H 0.4230 1.0107 0.6729 0.029 Uiso 1 1 calc R U . . .
C10 C 0.46089(6) 1.0699(3) 0.64215(17) 0.0259(6) Uani 1 1 d . . . . .
H10 H 0.4728 1.1089 0.6940 0.031 Uiso 1 1 calc R U . . .
C11 C 0.47336(6) 1.0709(2) 0.57978(16) 0.0219(6) Uani 1 1 d . . . . .
H11 H 0.4938 1.1101 0.5890 0.026 Uiso 1 1 calc R U . . .
C12 C 0.45590(6) 1.0147(2) 0.50365(15) 0.0178(5) Uani 1 1 d . . . . .
H12 H 0.4646 1.0144 0.4611 0.021 Uiso 1 1 calc R U . . .
C13 C 0.43204(6) 0.7930(2) 0.36836(16) 0.0161(5) Uani 1 1 d . . . . .
C14 C 0.45692(6) 0.7309(2) 0.43212(17) 0.0198(5) Uani 1 1 d . . . . .
H14 H 0.4596 0.7423 0.4888 0.024 Uiso 1 1 calc R U . . .
C15 C 0.47777(6) 0.6524(2) 0.41290(18) 0.0253(6) Uani 1 1 d . . . . .
H15 H 0.4947 0.6106 0.4567 0.030 Uiso 1 1 calc R U . . .
C16 C 0.47416(7) 0.6342(2) 0.33055(19) 0.0292(6) Uani 1 1 d . . . . .
H16 H 0.4884 0.5800 0.3178 0.035 Uiso 1 1 calc R U . . .
C17 C 0.44969(7) 0.6956(3) 0.26730(19) 0.0294(6) Uani 1 1 d . . . . .
H17 H 0.4472 0.6842 0.2107 0.035 Uiso 1 1 calc R U . . .
C18 C 0.42868(6) 0.7739(2) 0.28614(16) 0.0218(6) Uani 1 1 d . . . . .
H18 H 0.4117 0.8151 0.2420 0.026 Uiso 1 1 calc R U . . .
C21 C 0.39157(6) 1.0020(2) 0.31231(15) 0.0149(5) Uani 1 1 d . . . . .
C22 C 0.40540(6) 1.1213(2) 0.31888(16) 0.0170(5) Uani 1 1 d . . . . .
H22 H 0.4228 1.1538 0.3664 0.020 Uiso 1 1 calc R U . . .
C23 C 0.38842(6) 1.1823(2) 0.24186(16) 0.0189(5) Uani 1 1 d . . . . .
H23 H 0.3925 1.2631 0.2293 0.023 Uiso 1 1 calc R U . . .
C24 C 0.36444(6) 1.1032(2) 0.18685(15) 0.0183(5) Uani 1 1 d . . . . .
H24 H 0.3499 1.1212 0.1311 0.022 Uiso 1 1 calc R U . . .
C25 C 0.36593(6) 0.9918(2) 0.22966(15) 0.0160(5) Uani 1 1 d . . . . .
H25 H 0.3524 0.9228 0.2076 0.019 Uiso 1 1 calc R U . . .
C26 C 0.34524(6) 1.1379(2) 0.39918(15) 0.0153(5) Uani 1 1 d . . . . .
H26 H 0.3590 1.1096 0.4533 0.018 Uiso 1 1 calc R U . . .
C27 C 0.34530(6) 1.2573(2) 0.36780(16) 0.0182(5) Uani 1 1 d . . . . .
H27 H 0.3590 1.3225 0.3975 0.022 Uiso 1 1 calc R U . . .
C28 C 0.32153(6) 1.2619(2) 0.28504(16) 0.0177(5) Uani 1 1 d . . . . .
H28 H 0.3166 1.3307 0.2493 0.021 Uiso 1 1 calc R U . . .
C29 C 0.30613(6) 1.1461(2) 0.26388(15) 0.0162(5) Uani 1 1 d . . . . .
H29 H 0.2891 1.1246 0.2119 0.019 Uiso 1 1 calc R U . . .
C30 C 0.32079(6) 1.0678(2) 0.33482(14) 0.0137(5) Uani 1 1 d . . . . .
C31 C 0.28507(6) 0.8580(2) 0.24355(14) 0.0129(5) Uani 1 1 d . . . . .
C32 C 0.29363(6) 0.7552(2) 0.20937(15) 0.0163(5) Uani 1 1 d . . . . .
H32 H 0.3147 0.7183 0.2373 0.020 Uiso 1 1 calc R U . . .
C33 C 0.27163(7) 0.7065(2) 0.13479(16) 0.0222(6) Uani 1 1 d . . . . .
H33 H 0.2777 0.6371 0.1114 0.027 Uiso 1 1 calc R U . . .
C34 C 0.24080(6) 0.7593(2) 0.09444(16) 0.0209(5) Uani 1 1 d . . . . .
H34 H 0.2257 0.7256 0.0436 0.025 Uiso 1 1 calc R U . . .
C35 C 0.23198(6) 0.8608(2) 0.12789(15) 0.0174(5) Uani 1 1 d . . . . .
H35 H 0.2108 0.8963 0.1001 0.021 Uiso 1 1 calc R U . . .
C36 C 0.25397(6) 0.9111(2) 0.20183(14) 0.0143(5) Uani 1 1 d . . . . .
H36 H 0.2479 0.9815 0.2242 0.017 Uiso 1 1 calc R U . . .
C37 C 0.28734(6) 0.9164(2) 0.40771(14) 0.0130(5) Uani 1 1 d . . . . .
C38 C 0.25663(6) 0.8584(2) 0.38283(15) 0.0149(5) Uani 1 1 d . . . . .
H38 H 0.2484 0.8143 0.3317 0.018 Uiso 1 1 calc R U . . .
C39 C 0.23806(6) 0.8647(2) 0.43235(15) 0.0188(5) Uani 1 1 d . . . . .
H39 H 0.2172 0.8254 0.4149 0.023 Uiso 1 1 calc R U . . .
C40 C 0.24989(6) 0.9281(2) 0.50685(15) 0.0188(5) Uani 1 1 d . . . . .
H40 H 0.2370 0.9332 0.5402 0.023 Uiso 1 1 calc R U . . .
C41 C 0.28053(6) 0.9843(2) 0.53305(15) 0.0186(5) Uani 1 1 d . . . . .
H41 H 0.2888 1.0269 0.5847 0.022 Uiso 1 1 calc R U . . .
C42 C 0.29916(6) 0.9782(2) 0.48375(15) 0.0159(5) Uani 1 1 d . . . . .
H42 H 0.3202 1.0166 0.5021 0.019 Uiso 1 1 calc R U . . .
C43 C 0.32431(6) 0.6460(2) 0.41440(15) 0.0190(5) Uani 0.813(4) 1 d . . P A 1
H43 H 0.3023 0.6873 0.3971 0.023 Uiso 0.813(4) 1 calc R U P A 1
C43A C 0.32431(6) 0.6460(2) 0.41440(15) 0.0190(5) Uani 0.187(4) 1 d . . P A 2
H43A H 0.3292 0.5717 0.3882 0.023 Uiso 0.187(4) 1 calc R U P A 2
C44 C 0.33423(6) 0.6094(2) 0.50331(16) 0.0183(5) Uani 1 1 d . . . . .
C45 C 0.35149(7) 0.4513(3) 0.60277(17) 0.0288(6) Uani 1 1 d . . . . .
H45A H 0.3347 0.4735 0.6256 0.035 Uiso 1 1 calc R U . . .
H45B H 0.3728 0.4899 0.6376 0.035 Uiso 1 1 calc R U . . .
C46 C 0.35537(8) 0.3159(3) 0.6025(2) 0.0387(8) Uani 1 1 d . . . . .
H46A H 0.3344 0.2792 0.5660 0.058 Uiso 1 1 calc R U . . .
H46B H 0.3616 0.2848 0.6596 0.058 Uiso 1 1 calc R U . . .
H46C H 0.3727 0.2955 0.5817 0.058 Uiso 1 1 calc R U . . .
C47 C 0.48043(8) 0.3098(3) 0.3564(2) 0.0450(9) Uani 1 1 d . . . . .
H47A H 0.4980 0.3675 0.3870 0.068 Uiso 1 1 calc R U . . .
H47B H 0.4752 0.2595 0.3965 0.068 Uiso 1 1 calc R U . . .
H47C H 0.4606 0.3543 0.3211 0.068 Uiso 1 1 calc R U . . .
C48 C 0.49107(10) 0.2368(4) 0.3065(2) 0.0527(10) Uani 1 1 d . . . . .
H48A H 0.4731 0.1796 0.2752 0.063 Uiso 1 1 calc R U . . .
H48B H 0.5103 0.1885 0.3428 0.063 Uiso 1 1 calc R U . . .
O1 O 0.33558(5) 0.67917(17) 0.55827(12) 0.0275(4) Uani 1 1 d . . . . .
O2 O 0.34108(4) 0.49051(16) 0.51662(11) 0.0213(4) Uani 1 1 d . . . . .
O3 O 0.5000 0.3026(3) 0.2500 0.0467(8) Uani 1 2 d S T P . .
F1 F 0.32050(4) 0.54841(15) 0.36103(10) 0.0200(5) Uani 0.813(4) 1 d . . P A 1
F1A F 0.29253(17) 0.6584(7) 0.3745(5) 0.022(2) Uani 0.187(4) 1 d . . P A 2
P1 P 0.40128(2) 0.88377(5) 0.39082(4) 0.01255(13) Uani 1 1 d . . . . .
P2 P 0.31355(2) 0.90890(5) 0.34633(4) 0.01145(13) Uani 1 1 d . . . . .
Fe1 Fe 0.35584(2) 1.12783(3) 0.29471(2) 0.01288(8) Uani 1 1 d . . . . .
Pd1 Pd 0.35813(2) 0.77268(2) 0.40203(2) 0.01215(6) Uani 1 1 d . . . . .

loop_
_atom_site_aniso_label
_atom_site_aniso_U_11
_atom_site_aniso_U_22
_atom_site_aniso_U_33
_atom_site_aniso_U_23
_atom_site_aniso_U_13
_atom_site_aniso_U_12
C1 0.0135(12) 0.0111(12) 0.0303(14) 0.0043(10) 0.0093(11) -0.0026(9)
C2 0.0163(12) 0.0245(14) 0.0288(14) 0.0054(11) 0.0092(11) -0.0016(11)
C3 0.0165(13) 0.0359(17) 0.0389(17) 0.0187(14) 0.0064(12) 0.0011(12)
C4 0.0162(13) 0.0270(16) 0.063(2) 0.0200(15) 0.0143(14) 0.0068(12)
C5 0.0263(15) 0.0171(14) 0.064(2) -0.0023(13) 0.0257(15) -0.0022(11)
C6 0.0156(12) 0.0163(13) 0.0405(16) 0.0001(11) 0.0121(12) -0.0019(10)
C7 0.0122(11) 0.0132(12) 0.0190(12) 0.0011(9) 0.0052(10) 0.0015(9)
C8 0.0137(12) 0.0187(13) 0.0231(13) 0.0013(10) 0.0074(10) 0.0010(10)
C9 0.0233(14) 0.0285(15) 0.0209(13) -0.0045(11) 0.0098(11) 0.0011(11)
C10 0.0221(13) 0.0273(15) 0.0250(14) -0.0094(11) 0.0053(11) -0.0005(11)
C11 0.0135(12) 0.0197(13) 0.0297(14) -0.0028(11) 0.0052(11) -0.0038(10)
C12 0.0144(12) 0.0178(13) 0.0223(13) 0.0020(10) 0.0082(10) 0.0006(10)
C13 0.0140(12) 0.0132(12) 0.0242(13) -0.0005(10) 0.0108(10) -0.0034(9)
C14 0.0170(12) 0.0169(13) 0.0284(14) 0.0047(10) 0.0120(11) -0.0013(10)
C15 0.0175(13) 0.0187(13) 0.0425(17) 0.0078(12) 0.0148(12) 0.0027(10)
C16 0.0280(15) 0.0192(14) 0.0503(18) -0.0033(13) 0.0260(14) 0.0045(11)
C17 0.0364(16) 0.0247(15) 0.0356(16) -0.0040(12) 0.0234(14) 0.0022(12)
C18 0.0195(13) 0.0240(14) 0.0218(13) -0.0020(11) 0.0078(11) 0.0039(11)
C21 0.0118(11) 0.0130(12) 0.0219(12) 0.0014(10) 0.0088(10) 0.0019(9)
C22 0.0132(12) 0.0158(12) 0.0234(13) 0.0000(10) 0.0087(10) -0.0009(9)
C23 0.0197(12) 0.0166(13) 0.0261(13) 0.0058(10) 0.0152(11) 0.0022(10)
C24 0.0181(12) 0.0235(13) 0.0169(12) 0.0029(10) 0.0106(10) 0.0044(10)
C25 0.0161(12) 0.0156(12) 0.0188(12) -0.0014(10) 0.0095(10) 0.0028(10)
C26 0.0145(11) 0.0158(12) 0.0182(12) -0.0013(10) 0.0091(10) 0.0008(9)
C27 0.0162(12) 0.0162(12) 0.0256(14) -0.0048(10) 0.0118(11) -0.0022(10)
C28 0.0154(12) 0.0130(12) 0.0270(14) 0.0024(10) 0.0105(11) 0.0031(9)
C29 0.0118(11) 0.0167(12) 0.0201(12) -0.0001(10) 0.0061(10) 0.0028(9)
C30 0.0120(11) 0.0141(12) 0.0173(12) -0.0002(9) 0.0082(10) 0.0017(9)
C31 0.0143(11) 0.0122(11) 0.0133(11) 0.0011(9) 0.0068(9) -0.0019(9)
C32 0.0162(12) 0.0171(12) 0.0160(12) 0.0002(9) 0.0068(10) 0.0003(10)
C33 0.0290(14) 0.0182(13) 0.0212(13) -0.0046(10) 0.0116(11) 0.0006(11)
C34 0.0249(14) 0.0210(13) 0.0145(12) -0.0020(10) 0.0047(11) -0.0049(11)
C35 0.0133(12) 0.0233(13) 0.0152(12) 0.0049(10) 0.0052(10) -0.0018(10)
C36 0.0159(12) 0.0136(12) 0.0161(12) 0.0016(9) 0.0092(10) -0.0005(9)
C37 0.0141(11) 0.0115(11) 0.0150(12) 0.0025(9) 0.0073(9) 0.0021(9)
C38 0.0158(12) 0.0142(12) 0.0147(12) -0.0009(9) 0.0056(10) -0.0006(9)
C39 0.0155(12) 0.0200(13) 0.0229(13) 0.0028(10) 0.0094(10) -0.0019(10)
C40 0.0231(13) 0.0197(13) 0.0195(13) 0.0040(10) 0.0147(11) 0.0029(10)
C41 0.0247(13) 0.0177(13) 0.0127(12) -0.0010(10) 0.0063(10) 0.0008(10)
C42 0.0154(12) 0.0161(12) 0.0162(12) 0.0013(10) 0.0061(10) -0.0014(9)
C43 0.0178(13) 0.0155(12) 0.0216(13) 0.0027(10) 0.0054(10) -0.0026(10)
C43A 0.0178(13) 0.0155(12) 0.0216(13) 0.0027(10) 0.0054(10) -0.0026(10)
C44 0.0125(12) 0.0177(13) 0.0268(14) -0.0003(11) 0.0100(10) -0.0042(10)
C45 0.0300(15) 0.0314(16) 0.0223(14) 0.0083(12) 0.0072(12) -0.0043(12)
C46 0.0351(17) 0.0347(17) 0.0407(18) 0.0207(14) 0.0085(14) 0.0038(14)
C47 0.0257(16) 0.0306(17) 0.072(2) 0.0063(17) 0.0112(16) -0.0042(13)
C48 0.063(2) 0.061(2) 0.039(2) -0.0040(17) 0.0258(18) -0.029(2)
O1 0.0347(11) 0.0240(10) 0.0306(11) -0.0046(9) 0.0201(9) -0.0029(8)
O2 0.0252(9) 0.0170(9) 0.0208(9) 0.0040(7) 0.0081(8) -0.0009(7)
O3 0.049(2) 0.0416(19) 0.050(2) 0.000 0.0198(17) 0.000
F1 0.0239(10) 0.0142(9) 0.0202(10) -0.0011(7) 0.0065(8) -0.0053(7)
F1A 0.013(4) 0.023(4) 0.029(5) 0.002(3) 0.007(3) -0.001(3)
P1 0.0106(3) 0.0120(3) 0.0159(3) 0.0010(2) 0.0061(2) -0.0002(2)
P2 0.0104(3) 0.0115(3) 0.0129(3) -0.0003(2) 0.0051(2) -0.0001(2)
Fe1 0.01206(17) 0.01116(17) 0.01656(18) 0.00129(13) 0.00678(14) 0.00048(13)
Pd1 0.00967(10) 0.01085(10) 0.01594(10) 0.00162(7) 0.00495(7) -0.00051(7)

loop_
_atom_type_symbol
_atom_type_description
_atom_type_scat_dispersion_real
_atom_type_scat_dispersion_imag
_atom_type_scat_source
C C 0.0033 0.0016 'International Tables Vol C Tables 4.2.6.8 and 6.1.1.4'
H H 0.0000 0.0000 'International Tables Vol C Tables 4.2.6.8 and 6.1.1.4'
O O 0.0106 0.0060 'International Tables Vol C Tables 4.2.6.8 and 6.1.1.4'
F F 0.0171 0.0103 'International Tables Vol C Tables 4.2.6.8 and 6.1.1.4'
P P 0.1023 0.0942 'International Tables Vol C Tables 4.2.6.8 and 6.1.1.4'
Fe Fe 0.3463 0.8444 'International Tables Vol C Tables 4.2.6.8 and 6.1.1.4'
Pd Pd -0.9988 1.0072 'International Tables Vol C Tables 4.2.6.8 and 6.1.1.4'

loop_
_geom_angle_atom_site_label_1
_geom_angle_atom_site_label_2
_geom_angle_atom_site_label_3
_geom_angle
_geom_angle_site_symmetry_3
C6 C1 C2 117.5(2) .
C6 C1 Pd1 121.02(19) .
C2 C1 Pd1 121.42(19) .
C3 C2 C1 121.5(3) .
C3 C2 H2 119.2 .
C1 C2 H2 119.2 .
C4 C3 C2 120.1(3) .
C4 C3 H3 119.9 .
C2 C3 H3 119.9 .
C3 C4 C5 119.5(3) .
C3 C4 H4 120.3 .
C5 C4 H4 120.3 .
C4 C5 C6 120.5(3) .
C4 C5 H5 119.8 .
C6 C5 H5 119.8 .
C1 C6 C5 120.9(3) .
C1 C6 H6 119.6 .
C5 C6 H6 119.6 .
C8 C7 C12 119.1(2) .
C8 C7 P1 118.35(18) .
C12 C7 P1 122.49(18) .
C7 C8 C9 120.5(2) .
C7 C8 H8 119.7 .
C9 C8 H8 119.7 .
C10 C9 C8 119.7(2) .
C10 C9 H9 120.1 .
C8 C9 H9 120.1 .
C11 C10 C9 120.5(2) .
C11 C10 H10 119.8 .
C9 C10 H10 119.8 .
C10 C11 C12 119.8(2) .
C10 C11 H11 120.1 .
C12 C11 H11 120.1 .
C11 C12 C7 120.2(2) .
C11 C12 H12 119.9 .
C7 C12 H12 119.9 .
C18 C13 C14 118.5(2) .
C18 C13 P1 120.16(19) .
C14 C13 P1 120.92(19) .
C15 C14 C13 120.2(2) .
C15 C14 H14 119.9 .
C13 C14 H14 119.9 .
C16 C15 C14 120.7(3) .
C16 C15 H15 119.7 .
C14 C15 H15 119.7 .
C17 C16 C15 119.4(2) .
C17 C16 H16 120.3 .
C15 C16 H16 120.3 .
C16 C17 C18 120.1(3) .
C16 C17 H17 119.9 .
C18 C17 H17 119.9 .
C13 C18 C17 121.1(2) .
C13 C18 H18 119.5 .
C17 C18 H18 119.5 .
C22 C21 C25 107.1(2) .
C22 C21 P1 129.16(19) .
C25 C21 P1 123.72(18) .
C22 C21 Fe1 70.09(13) .
C25 C21 Fe1 69.11(13) .
P1 C21 Fe1 123.52(12) .
C23 C22 C21 108.0(2) .
C23 C22 Fe1 70.17(13) .
C21 C22 Fe1 68.59(13) .
C23 C22 H22 126.0 .
C21 C22 H22 126.0 .
Fe1 C22 H22 126.8 .
C24 C23 C22 108.8(2) .
C24 C23 Fe1 69.93(14) .
C22 C23 Fe1 69.29(13) .
C24 C23 H23 125.6 .
C22 C23 H23 125.6 .
Fe1 C23 H23 126.8 .
C23 C24 C25 108.1(2) .
C23 C24 Fe1 69.84(14) .
C25 C24 Fe1 68.33(13) .
C23 C24 H24 126.0 .
C25 C24 H24 126.0 .
Fe1 C24 H24 127.4 .
C24 C25 C21 108.1(2) .
C24 C25 Fe1 70.85(14) .
C21 C25 Fe1 69.15(13) .
C24 C25 H25 126.0 .
C21 C25 H25 126.0 .
Fe1 C25 H25 125.6 .
C27 C26 C30 108.3(2) .
C27 C26 Fe1 71.23(14) .
C30 C26 Fe1 68.79(13) .
C27 C26 H26 125.9 .
C30 C26 H26 125.9 .
Fe1 C26 H26 125.7 .
C28 C27 C26 108.1(2) .
C28 C27 Fe1 69.86(14) .
C26 C27 Fe1 68.15(13) .
C28 C27 H27 126.0 .
C26 C27 H27 126.0 .
Fe1 C27 H27 127.6 .
C27 C28 C29 108.7(2) .
C27 C28 Fe1 70.34(14) .
C29 C28 Fe1 68.62(13) .
C27 C28 H28 125.7 .
C29 C28 H28 125.7 .
Fe1 C28 H28 126.9 .
C28 C29 C30 108.0(2) .
C28 C29 Fe1 70.78(13) .
C30 C29 Fe1 68.63(13) .
C28 C29 H29 126.0 .
C30 C29 H29 126.0 .
Fe1 C29 H29 126.2 .
C29 C30 C26 107.0(2) .
C29 C30 P2 129.77(18) .
C26 C30 P2 123.19(18) .
C29 C30 Fe1 69.97(13) .
C26 C30 Fe1 69.68(13) .
P2 C30 Fe1 122.97(12) .
C32 C31 C36 119.2(2) .
C32 C31 P2 118.01(18) .
C36 C31 P2 122.53(18) .
C33 C32 C31 120.4(2) .
C33 C32 H32 119.8 .
C31 C32 H32 119.8 .
C34 C33 C32 119.9(2) .
C34 C33 H33 120.1 .
C32 C33 H33 120.1 .
C35 C34 C33 120.3(2) .
C35 C34 H34 119.9 .
C33 C34 H34 119.9 .
C34 C35 C36 120.3(2) .
C34 C35 H35 119.9 .
C36 C35 H35 119.9 .
C35 C36 C31 120.0(2) .
C35 C36 H36 120.0 .
C31 C36 H36 120.0 .
C42 C37 C38 118.6(2) .
C42 C37 P2 118.65(17) .
C38 C37 P2 122.66(18) .
C39 C38 C37 120.5(2) .
C39 C38 H38 119.8 .
C37 C38 H38 119.8 .
C40 C39 C38 120.2(2) .
C40 C39 H39 119.9 .
C38 C39 H39 119.9 .
C39 C40 C41 120.1(2) .
C39 C40 H40 120.0 .
C41 C40 H40 120.0 .
C40 C41 C42 120.0(2) .
C40 C41 H41 120.0 .
C42 C41 H41 120.0 .
C41 C42 C37 120.7(2) .
C41 C42 H42 119.6 .
C37 C42 H42 119.6 .
F1 C43 C44 113.0(2) .
F1 C43 Pd1 110.99(16) .
C44 C43 Pd1 110.43(16) .
F1 C43 H43 107.4 .
C44 C43 H43 107.4 .
Pd1 C43 H43 107.4 .
F1A C43A C44 113.9(4) .
F1A C43A Pd1 121.7(4) .
C44 C43A Pd1 110.43(16) .
F1A C43A H43A 102.6 .
C44 C43A H43A 102.6 .
Pd1 C43A H43A 102.6 .
O1 C44 O2 123.2(2) .
O1 C44 C43A 123.2(2) .
O2 C44 C43A 113.6(2) .
O1 C44 C43 123.2(2) .
O2 C44 C43 113.6(2) .
O2 C45 C46 106.6(2) .
O2 C45 H45A 110.4 .
C46 C45 H45A 110.4 .
O2 C45 H45B 110.4 .
C46 C45 H45B 110.4 .
H45A C45 H45B 108.6 .
C45 C46 H46A 109.5 .
C45 C46 H46B 109.5 .
H46A C46 H46B 109.5 .
C45 C46 H46C 109.5 .
H46A C46 H46C 109.5 .
H46B C46 H46C 109.5 .
C48 C47 H47A 109.5 .
C48 C47 H47B 109.5 .
H47A C47 H47B 109.5 .
C48 C47 H47C 109.5 .
H47A C47 H47C 109.5 .
H47B C47 H47C 109.5 .
C47 C48 O3 112.7(3) .
C47 C48 H48A 109.1 .
O3 C48 H48A 109.1 .
C47 C48 H48B 109.1 .
O3 C48 H48B 109.1 .
H48A C48 H48B 107.8 .
C44 O2 C45 115.4(2) .
C48 O3 C48 116.9(4) 2_655
C21 P1 C7 104.96(11) .
C21 P1 C13 102.40(11) .
C7 P1 C13 103.61(11) .
C21 P1 Pd1 118.65(8) .
C7 P1 Pd1 111.18(8) .
C13 P1 Pd1 114.51(8) .
C30 P2 C31 105.96(11) .
C30 P2 C37 101.20(10) .
C31 P2 C37 103.45(10) .
C30 P2 Pd1 120.84(8) .
C31 P2 Pd1 110.47(8) .
C37 P2 Pd1 113.21(7) .
C30 Fe1 C25 107.65(10) .
C30 Fe1 C21 111.49(9) .
C25 Fe1 C21 41.74(10) .
C30 Fe1 C26 41.53(9) .
C25 Fe1 C26 135.00(10) .
C21 Fe1 C26 109.28(10) .
C30 Fe1 C29 41.39(9) .
C25 Fe1 C29 111.49(10) .
C21 Fe1 C29 142.25(10) .
C26 Fe1 C29 69.07(10) .
C30 Fe1 C22 143.33(10) .
C25 Fe1 C22 69.34(10) .
C21 Fe1 C22 41.32(9) .
C26 Fe1 C22 113.95(10) .
C29 Fe1 C22 175.17(10) .
C30 Fe1 C23 174.08(10) .
C25 Fe1 C23 68.53(10) .
C21 Fe1 C23 68.97(10) .
C26 Fe1 C23 144.32(10) .
C29 Fe1 C23 134.90(10) .
C22 Fe1 C23 40.54(10) .
C30 Fe1 C24 133.98(10) .
C25 Fe1 C24 40.83(10) .
C21 Fe1 C24 69.28(10) .
C26 Fe1 C24 174.95(10) .
C29 Fe1 C24 108.90(10) .
C22 Fe1 C24 68.41(10) .
C23 Fe1 C24 40.24(10) .
C30 Fe1 C28 68.93(9) .
C25 Fe1 C28 142.42(10) .
C21 Fe1 C28 175.80(10) .
C26 Fe1 C28 68.08(10) .
C29 Fe1 C28 40.60(10) .
C22 Fe1 C28 136.11(10) .
C23 Fe1 C28 111.08(10) .
C24 Fe1 C28 113.64(10) .
C30 Fe1 C27 69.02(9) .
C25 Fe1 C27 175.62(10) .
C21 Fe1 C27 136.12(10) .
C26 Fe1 C27 40.63(10) .
C29 Fe1 C27 68.10(10) .
C22 Fe1 C27 111.46(10) .
C23 Fe1 C27 115.03(10) .
C24 Fe1 C27 143.55(10) .
C28 Fe1 C27 39.80(10) .
C1 Pd1 C43A 83.15(9) .
C1 Pd1 C43 83.15(9) .
C1 Pd1 P1 87.54(7) .
C43A Pd1 P1 170.14(7) .
C43 Pd1 P1 170.14(7) .
C1 Pd1 P2 170.84(7) .
C43A Pd1 P2 87.87(7) .
C43 Pd1 P2 87.87(7) .
P1 Pd1 P2 101.53(2) .

loop_
_geom_bond_atom_site_label_1
_geom_bond_atom_site_label_2
_geom_bond_distance
_geom_bond_site_symmetry_2
C1 C6 1.395(4) .
C1 C2 1.398(4) .
C1 Pd1 2.052(2) .
C2 C3 1.393(4) .
C2 H2 0.9500 .
C3 C4 1.377(5) .
C3 H3 0.9500 .
C4 C5 1.385(5) .
C4 H4 0.9500 .
C5 C6 1.396(4) .
C5 H5 0.9500 .
C6 H6 0.9500 .
C7 C8 1.388(3) .
C7 C12 1.398(3) .
C7 P1 1.823(2) .
C8 C9 1.389(4) .
C8 H8 0.9500 .
C9 C10 1.383(4) .
C9 H9 0.9500 .
C10 C11 1.383(4) .
C10 H10 0.9500 .
C11 C12 1.389(4) .
C11 H11 0.9500 .
C12 H12 0.9500 .
C13 C18 1.388(4) .
C13 C14 1.396(4) .
C13 P1 1.834(2) .
C14 C15 1.388(4) .
C14 H14 0.9500 .
C15 C16 1.385(4) .
C15 H15 0.9500 .
C16 C17 1.378(4) .
C16 H16 0.9500 .
C17 C18 1.389(4) .
C17 H17 0.9500 .
C18 H18 0.9500 .
C21 C22 1.436(3) .
C21 C25 1.442(3) .
C21 P1 1.812(2) .
C21 Fe1 2.024(2) .
C22 C23 1.421(3) .
C22 Fe1 2.044(2) .
C22 H22 0.9500 .
C23 C24 1.415(4) .
C23 Fe1 2.056(2) .
C23 H23 0.9500 .
C24 C25 1.424(3) .
C24 Fe1 2.057(2) .
C24 H24 0.9500 .
C25 Fe1 2.024(2) .
C25 H25 0.9500 .
C26 C27 1.426(3) .
C26 C30 1.437(3) .
C26 Fe1 2.033(2) .
C26 H26 0.9500 .
C27 C28 1.410(4) .
C27 Fe1 2.074(2) .
C27 H27 0.9500 .
C28 C29 1.425(3) .
C28 Fe1 2.068(2) .
C28 H28 0.9500 .
C29 C30 1.435(3) .
C29 Fe1 2.039(2) .
C29 H29 0.9500 .
C30 P2 1.807(2) .
C30 Fe1 2.021(2) .
C31 C32 1.396(3) .
C31 C36 1.400(3) .
C31 P2 1.823(2) .
C32 C33 1.387(4) .
C32 H32 0.9500 .
C33 C34 1.386(4) .
C33 H33 0.9500 .
C34 C35 1.383(4) .
C34 H34 0.9500 .
C35 C36 1.386(3) .
C35 H35 0.9500 .
C36 H36 0.9500 .
C37 C42 1.392(3) .
C37 C38 1.398(3) .
C37 P2 1.838(2) .
C38 C39 1.390(3) .
C38 H38 0.9500 .
C39 C40 1.380(4) .
C39 H39 0.9500 .
C40 C41 1.385(4) .
C40 H40 0.9500 .
C41 C42 1.389(3) .
C41 H41 0.9500 .
C42 H42 0.9500 .
C43 F1 1.386(3) .
C43 C44 1.484(4) .
C43 Pd1 2.105(2) .
C43 H43 1.0000 .
C43A F1A 1.299(8) .
C43A C44 1.484(4) .
C43A Pd1 2.105(2) .
C43A H43A 1.0000 .
C44 O1 1.207(3) .
C44 O2 1.346(3) .
C45 O2 1.446(3) .
C45 C46 1.505(4) .
C45 H45A 0.9900 .
C45 H45B 0.9900 .
C46 H46A 0.9800 .
C46 H46B 0.9800 .
C46 H46C 0.9800 .
C47 C48 1.385(5) .
C47 H47A 0.9800 .
C47 H47B 0.9800 .
C47 H47C 0.9800 .
C48 O3 1.389(4) .
C48 H48A 0.9900 .
C48 H48B 0.9900 .
O3 C48 1.389(4) 2_655
P1 Pd1 2.3200(6) .
P2 Pd1 2.3545(6) .
